data_7113314
loop_
_publ_author_name
'Catalin Maxim'
'Sylvie Ferlay'
'Hiroko Tokoro'
'Shin-Ichi Ohkoshi'
'Cyrille Train'

_publ_section_title
;
 Atypical stoichiometry for a 3D bimetallic oxalate-based long-range
 ordered magnet exhibiting high proton conductivity
;
_journal_name_full Chem.Commun.
_journal_page_first 5629
_journal_paper_doi 10.1039/C4CC00607K
_journal_volume 50
_journal_year 2014
_chemical_formula_sum 'C18 H40 Cr3 Mn2 N5 O46'
_chemical_formula_weight 1328.43
_chemical_name_systematic
;
 ?
;
_space_group_IT_number 15
_symmetry_cell_setting monoclinic
_symmetry_space_group_name_Hall '-C 2yc'
_symmetry_space_group_name_H-M 'C 1 2/c 1'
_atom_sites_solution_primary direct
_atom_sites_solution_secondary difmap
_audit_creation_method SHELXL-97
_cell_angle_alpha 90.00
_cell_angle_beta 93.437(6)
_cell_angle_gamma 90.00
_cell_formula_units_Z 4
_cell_length_a 8.8345(11)
_cell_length_b 35.591(4)
_cell_length_c 16.246(2)
_cell_measurement_reflns_used 15489
_cell_measurement_temperature 173(2)
_cell_measurement_theta_max 27.5
_cell_measurement_theta_min 2.41
_cell_volume 5099.0(11)
_computing_cell_refinement 'Bruker SAINT'
_computing_data_collection 'Bruker APEX2'
_computing_data_reduction 'Bruker SAINT'
_computing_structure_refinement 'SHELXL-97 (Sheldrick, 1997)'
_computing_structure_solution 'SHELXS-97 (Sheldrick, 1997)'
_diffrn_ambient_temperature 173(2)
_diffrn_measured_fraction_theta_full 0.994
_diffrn_measured_fraction_theta_max 0.994
_diffrn_measurement_device_type 'Bruker APEX-II CCD'
_diffrn_measurement_method '\f and \w scans'
_diffrn_radiation_monochromator graphite
_diffrn_radiation_source 'fine-focus sealed tube'
_diffrn_radiation_type MoK\a
_diffrn_radiation_wavelength 0.71073
_diffrn_reflns_av_R_equivalents 0.0514
_diffrn_reflns_av_sigmaI/netI 0.0561
_diffrn_reflns_limit_h_max 10
_diffrn_reflns_limit_h_min -10
_diffrn_reflns_limit_k_max 41
_diffrn_reflns_limit_k_min -41
_diffrn_reflns_limit_l_max 18
_diffrn_reflns_limit_l_min -18
_diffrn_reflns_number 14266
_diffrn_reflns_theta_full 24.50
_diffrn_reflns_theta_max 24.50
_diffrn_reflns_theta_min 1.70
_exptl_absorpt_coefficient_mu 1.224
_exptl_absorpt_correction_T_max 0.93
_exptl_absorpt_correction_T_min 0.75
_exptl_absorpt_correction_type multi-scan
_exptl_absorpt_process_details sadabs
_exptl_crystal_colour violet
_exptl_crystal_density_diffrn 1.731
_exptl_crystal_density_meas ?
_exptl_crystal_density_method 'not measured'
_exptl_crystal_description needle
_exptl_crystal_F_000 2692
_exptl_crystal_size_max 0.12
_exptl_crystal_size_mid 0.03
_exptl_crystal_size_min 0.02
_platon_squeeze_details ' ?'
_refine_diff_density_max 0.459
_refine_diff_density_min -0.862
_refine_diff_density_rms 0.101
_refine_ls_extinction_method none
_refine_ls_goodness_of_fit_ref 1.066
_refine_ls_matrix_type full
_refine_ls_number_parameters 273
_refine_ls_number_reflns 4235
_refine_ls_number_restraints 0
_refine_ls_restrained_S_all 1.066
_refine_ls_R_factor_all 0.0886
_refine_ls_R_factor_gt 0.0732
_refine_ls_shift/su_max 0.000
_refine_ls_shift/su_mean 0.000
_refine_ls_structure_factor_coef Fsqd
_refine_ls_weighting_details 'calc w=1/[\s^2^(Fo^2^)+(0.0677P)^2^+44.9726P] where P=(Fo^2^+2Fc^2^)/3'
_refine_ls_weighting_scheme calc
_refine_ls_wR_factor_gt 0.1734
_refine_ls_wR_factor_ref 0.1807
_reflns_number_gt 3400
_reflns_number_total 4235
_reflns_threshold_expression >2sigma(I)
_cod_data_source_file c4cc00607k2.cif
_cod_data_source_block e2005a
_cod_depositor_comments
;
The following automatic conversions were performed:

'_exptl_crystal_density_meas' value 'not measured' was changed to '?'
- the value is perceived as not measured.

Automatic conversion script
Id: cif_fix_values 3008 2015-01-20 13:52:24Z robertas 
;
_cod_original_cell_volume 5098.8(10)
_cod_original_sg_symbol_H-M C2/c
_cod_database_code 7113314

loop_
_symmetry_equiv_pos_as_xyz
'x, y, z'
'-x, y, -z+1/2'
'x+1/2, y+1/2, z'
'-x+1/2, y+1/2, -z+1/2'
'-x, -y, -z'
'x, -y, z-1/2'
'-x+1/2, -y+1/2, -z'
'x+1/2, -y+1/2, z-1/2'

loop_
_atom_site_label
_atom_site_type_symbol
_atom_site_fract_x
_atom_site_fract_y
_atom_site_fract_z
_atom_site_U_iso_or_equiv
_atom_site_adp_type
_atom_site_occupancy
_atom_site_symmetry_multiplicity
_atom_site_calc_flag
_atom_site_refinement_flags
N2 N 0.0000 0.0401(5) 0.7500 0.098(4) Uani 1 2 d S
C1 C 0.7858(8) 0.2391(2) 0.2930(4) 0.0425(17) Uani 1 1 d .
C2 C 0.3295(9) 0.1242(2) 0.3099(4) 0.0469(17) Uani 1 1 d .
C3 C 0.4104(8) 0.14231(19) 0.3867(4) 0.0432(16) Uani 1 1 d .
C4 C 0.5008(8) 0.02214(17) 0.3602(4) 0.0351(15) Uani 1 1 d .
C5 C 0.3458(8) 0.00271(17) 0.3652(4) 0.0354(15) Uani 1 1 d .
C6 C 0.2707(7) 0.06728(17) 0.5998(4) 0.0353(14) Uani 1 1 d .
C7 C 0.1171(8) 0.0800(2) 0.5582(5) 0.0498(18) Uani 1 1 d .
C8 C 0.9580(7) 0.36598(17) 0.2905(4) 0.0347(14) Uani 1 1 d .
C10 C 0.7202(9) 0.25833(19) 0.2126(4) 0.0431(17) Uani 1 1 d .
Cr1 Cr 0.31644(11) 0.07284(3) 0.43526(6) 0.0317(3) Uani 1 1 d .
Cr2 Cr 1.0000 0.29117(4) 0.2500 0.0403(4) Uani 1 2 d S
Mn1 Mn 1.0000 0.44948(4) 0.2500 0.0320(3) Uani 1 2 d S
Mn2 Mn 0.5000 0.19466(4) 0.2500 0.0458(4) Uani 1 2 d S
O1 O 0.9141(6) 0.25227(14) 0.3212(3) 0.0515(13) Uani 1 1 d .
O2 O 0.7128(6) 0.21379(13) 0.3231(3) 0.0465(12) Uani 1 1 d .
O3 O 0.7991(6) 0.28591(13) 0.1877(3) 0.0481(12) Uani 1 1 d .
O4 O 0.9351(6) 0.33273(12) 0.3203(3) 0.0424(11) Uani 1 1 d .
O5 O 0.4710(7) 0.17323(13) 0.3783(3) 0.0522(13) Uani 1 1 d .
O6 O 0.3285(7) 0.14141(15) 0.2436(3) 0.0607(15) Uani 1 1 d .
O7 O 0.4038(6) 0.12339(12) 0.4534(3) 0.0408(11) Uani 1 1 d .
O8 O 0.2630(5) 0.09273(13) 0.3239(3) 0.0425(11) Uani 1 1 d .
O9 O 0.5118(5) 0.05419(12) 0.3979(3) 0.0347(10) Uani 1 1 d .
O10 O 0.2461(5) 0.02196(12) 0.4028(3) 0.0400(11) Uani 1 1 d .
O11 O 0.1205(5) 0.08567(13) 0.4804(3) 0.0406(11) Uani 1 1 d .
O12 O 0.3728(5) 0.05957(12) 0.5501(3) 0.0340(10) Uani 1 1 d .
O13 O 0.8232(6) 0.47180(12) 0.3335(3) 0.0398(11) Uani 1 1 d .
O14 O 1.0991(5) 0.50686(14) 0.3226(3) 0.0442(11) Uani 1 1 d .
O15 O 0.9274(5) 0.39604(12) 0.3220(3) 0.0358(10) Uani 1 1 d .
O16 O 1.2167(5) 0.43406(13) 0.3239(3) 0.0390(10) Uani 1 1 d .
O17 O 0.0053(6) 0.0849(2) 0.5982(3) 0.0677(17) Uani 1 1 d .
O18 O 0.6022(6) 0.24659(14) 0.1811(3) 0.0511(13) Uani 1 1 d .

loop_
_atom_site_aniso_label
_atom_site_aniso_U_11
_atom_site_aniso_U_22
_atom_site_aniso_U_33
_atom_site_aniso_U_23
_atom_site_aniso_U_13
_atom_site_aniso_U_12
N2 0.072(8) 0.168(13) 0.054(7) 0.000 0.023(6) 0.000
C1 0.048(4) 0.051(4) 0.027(3) -0.006(3) -0.012(3) 0.007(3)
C2 0.057(5) 0.048(4) 0.035(4) 0.004(3) -0.006(3) -0.003(4)
C3 0.048(4) 0.038(4) 0.043(4) 0.005(3) -0.001(3) 0.001(3)
C4 0.049(4) 0.036(3) 0.020(3) 0.011(3) 0.000(3) 0.006(3)
C5 0.053(4) 0.031(3) 0.022(3) 0.007(3) -0.002(3) 0.004(3)
C6 0.037(4) 0.037(3) 0.031(4) 0.001(3) -0.001(3) -0.003(3)
C7 0.040(4) 0.057(5) 0.052(5) -0.003(4) 0.002(3) -0.001(3)
C8 0.036(3) 0.038(4) 0.030(3) -0.003(3) -0.002(3) 0.006(3)
C10 0.060(5) 0.033(4) 0.038(4) 0.002(3) 0.010(4) 0.007(3)
Cr1 0.0357(6) 0.0343(6) 0.0246(5) -0.0011(4) -0.0035(4) 0.0012(4)
Cr2 0.0623(11) 0.0277(8) 0.0303(8) 0.000 -0.0023(7) 0.000
Mn1 0.0365(8) 0.0313(7) 0.0287(7) 0.000 0.0060(6) 0.000
Mn2 0.0685(11) 0.0356(8) 0.0318(8) 0.000 -0.0083(7) 0.000
O1 0.070(4) 0.047(3) 0.036(3) 0.001(2) -0.011(3) -0.007(3)
O2 0.063(3) 0.036(3) 0.040(3) 0.007(2) -0.001(2) -0.011(2)
O3 0.073(4) 0.039(3) 0.032(3) 0.007(2) -0.004(2) 0.003(2)
O4 0.068(3) 0.029(2) 0.030(2) 0.0089(18) 0.005(2) -0.001(2)
O5 0.079(4) 0.036(3) 0.042(3) 0.003(2) 0.010(3) -0.005(3)
O6 0.084(4) 0.057(3) 0.039(3) 0.018(2) -0.012(3) -0.008(3)
O7 0.058(3) 0.036(2) 0.028(2) 0.0023(19) -0.002(2) -0.001(2)
O8 0.048(3) 0.045(3) 0.034(3) 0.003(2) -0.008(2) -0.007(2)
O9 0.039(2) 0.037(2) 0.027(2) -0.0023(18) -0.0003(18) 0.0016(19)
O10 0.044(3) 0.039(2) 0.038(3) -0.005(2) 0.010(2) -0.004(2)
O11 0.041(3) 0.048(3) 0.031(2) 0.000(2) -0.006(2) 0.007(2)
O12 0.029(2) 0.044(3) 0.028(2) 0.0029(18) -0.0026(18) 0.0013(18)
O13 0.057(3) 0.036(3) 0.027(2) -0.0011(19) 0.005(2) -0.001(2)
O14 0.037(3) 0.054(3) 0.041(3) -0.011(2) -0.002(2) 0.010(2)
O15 0.039(3) 0.038(2) 0.031(2) 0.0021(19) 0.0052(19) 0.0033(19)
O16 0.038(2) 0.052(3) 0.027(2) 0.0007(19) 0.0023(19) -0.001(2)
O17 0.030(3) 0.127(5) 0.046(3) -0.006(3) 0.010(2) 0.016(3)
O18 0.069(4) 0.054(3) 0.029(3) 0.003(2) -0.008(2) 0.000(3)

loop_
_atom_type_symbol
_atom_type_description
_atom_type_scat_dispersion_real
_atom_type_scat_dispersion_imag
_atom_type_scat_source
C C 0.0033 0.0016 'International Tables Vol C Tables 4.2.6.8 and 6.1.1.4'
Cr Cr 0.3209 0.6236 'International Tables Vol C Tables 4.2.6.8 and 6.1.1.4'
Mn Mn 0.3368 0.7283 'International Tables Vol C Tables 4.2.6.8 and 6.1.1.4'
N N 0.0061 0.0033 'International Tables Vol C Tables 4.2.6.8 and 6.1.1.4'
O O 0.0106 0.0060 'International Tables Vol C Tables 4.2.6.8 and 6.1.1.4'
H H 0.0000 0.0000 'International Tables Vol C Tables 4.2.6.8 and 6.1.1.4'

loop_
_geom_angle_atom_site_label_1
_geom_angle_atom_site_label_2
_geom_angle_atom_site_label_3
_geom_angle
_geom_angle_site_symmetry_1
_geom_angle_site_symmetry_3
O2 C1 O1 126.8(6) . .
O2 C1 C10 118.6(6) . .
O1 C1 C10 114.6(6) . .
O6 C2 O8 127.1(7) . .
O6 C2 C3 118.3(7) . .
O8 C2 C3 114.5(6) . .
O5 C3 O7 127.1(7) . .
O5 C3 C2 117.9(6) . .
O7 C3 C2 115.0(6) . .
O14 C4 O9 126.4(6) 3_445 .
O14 C4 C5 119.3(6) 3_445 .
O9 C4 C5 114.3(5) . .
O13 C5 O10 125.0(6) 3_445 .
O13 C5 C4 120.2(6) 3_445 .
O10 C5 C4 114.7(5) . .
O16 C6 O12 126.9(6) 7_656 .
O16 C6 C7 118.1(6) 7_656 .
O12 C6 C7 114.9(5) . .
O17 C7 O11 124.5(7) . .
O17 C7 C6 121.6(7) . .
O11 C7 C6 113.9(6) . .
O15 C8 O4 126.7(6) . .
O15 C8 C8 119.0(4) . 2_755
O4 C8 C8 114.2(3) . 2_755
O18 C10 O3 127.0(7) . .
O18 C10 C1 118.2(6) . .
O3 C10 C1 114.8(7) . .
O12 Cr1 O7 90.15(18) . .
O12 Cr1 O8 172.90(19) . .
O7 Cr1 O8 83.09(19) . .
O12 Cr1 O11 83.16(18) . .
O7 Cr1 O11 94.4(2) . .
O8 Cr1 O11 95.2(2) . .
O12 Cr1 O10 95.24(19) . .
O7 Cr1 O10 171.74(19) . .
O8 Cr1 O10 91.71(19) . .
O11 Cr1 O10 92.43(19) . .
O12 Cr1 O9 91.96(18) . .
O7 Cr1 O9 90.65(19) . .
O8 Cr1 O9 90.27(19) . .
O11 Cr1 O9 172.96(19) . .
O10 Cr1 O9 82.93(18) . .
O4 Cr2 O4 83.0(2) 2_755 .
O4 Cr2 O1 173.9(2) 2_755 .
O4 Cr2 O1 92.92(19) . .
O4 Cr2 O1 92.92(19) 2_755 2_755
O4 Cr2 O1 173.9(2) . 2_755
O1 Cr2 O1 91.5(3) . 2_755
O4 Cr2 O3 93.3(2) 2_755 .
O4 Cr2 O3 94.8(2) . .
O1 Cr2 O3 82.6(2) . .
O1 Cr2 O3 89.9(2) 2_755 .
O4 Cr2 O3 94.8(2) 2_755 2_755
O4 Cr2 O3 93.3(2) . 2_755
O1 Cr2 O3 89.9(2) . 2_755
O1 Cr2 O3 82.6(2) 2_755 2_755
O3 Cr2 O3 169.3(3) . 2_755
O16 Mn1 O16 152.0(2) 2_755 .
O16 Mn1 O13 110.96(16) 2_755 2_755
O16 Mn1 O13 79.14(16) . 2_755
O16 Mn1 O13 79.14(16) 2_755 .
O16 Mn1 O13 110.96(16) . .
O13 Mn1 O13 139.1(2) 2_755 .
O16 Mn1 O15 77.69(16) 2_755 2_755
O16 Mn1 O15 79.62(16) . 2_755
O13 Mn1 O15 76.56(15) 2_755 2_755
O13 Mn1 O15 143.16(16) . 2_755
O16 Mn1 O15 79.62(16) 2_755 .
O16 Mn1 O15 77.69(16) . .
O13 Mn1 O15 143.16(16) 2_755 .
O13 Mn1 O15 76.56(15) . .
O15 Mn1 O15 71.4(2) 2_755 .
O16 Mn1 O14 135.35(16) 2_755 .
O16 Mn1 O14 71.69(16) . .
O13 Mn1 O14 76.19(16) 2_755 .
O13 Mn1 O14 70.45(16) . .
O15 Mn1 O14 143.44(15) 2_755 .
O15 Mn1 O14 121.90(15) . .
O16 Mn1 O14 71.69(16) 2_755 2_755
O16 Mn1 O14 135.35(16) . 2_755
O13 Mn1 O14 70.45(16) 2_755 2_755
O13 Mn1 O14 76.19(16) . 2_755
O15 Mn1 O14 121.90(15) 2_755 2_755
O15 Mn1 O14 143.44(15) . 2_755
O14 Mn1 O14 69.9(2) . 2_755
O5 Mn2 O5 140.3(3) 2_655 .
O5 Mn2 O2 116.8(2) 2_655 .
O5 Mn2 O2 75.70(19) . .
O5 Mn2 O2 75.70(19) 2_655 2_655
O5 Mn2 O2 116.8(2) . 2_655
O2 Mn2 O2 145.0(2) . 2_655
O5 Mn2 O18 140.44(18) 2_655 2_655
O5 Mn2 O18 76.03(17) . 2_655
O2 Mn2 O18 81.10(19) . 2_655
O2 Mn2 O18 71.68(17) 2_655 2_655
O5 Mn2 O18 76.03(17) 2_655 .
O5 Mn2 O18 140.44(18) . .
O2 Mn2 O18 71.68(17) . .
O2 Mn2 O18 81.10(19) 2_655 .
O18 Mn2 O18 77.4(3) 2_655 .
O5 Mn2 O6 78.50(19) 2_655 .
O5 Mn2 O6 70.68(18) . .
O2 Mn2 O6 138.90(17) . .
O2 Mn2 O6 73.50(18) 2_655 .
O18 Mn2 O6 112.1(2) 2_655 .
O18 Mn2 O6 147.66(17) . .
O5 Mn2 O6 70.68(18) 2_655 2_655
O5 Mn2 O6 78.50(19) . 2_655
O2 Mn2 O6 73.50(18) . 2_655
O2 Mn2 O6 138.90(17) 2_655 2_655
O18 Mn2 O6 147.66(17) 2_655 2_655
O18 Mn2 O6 112.1(2) . 2_655
O6 Mn2 O6 77.2(3) . 2_655
C1 O1 Cr2 114.0(5) . .
C1 O2 Mn2 116.8(4) . .
C10 O3 Cr2 113.2(5) . .
C8 O4 Cr2 114.2(4) . .
C3 O5 Mn2 118.6(5) . .
C2 O6 Mn2 112.2(5) . .
C3 O7 Cr1 113.0(4) . .
C2 O8 Cr1 112.7(4) . .
C4 O9 Cr1 113.5(4) . .
C5 O10 Cr1 113.5(4) . .
C7 O11 Cr1 113.8(4) . .
C6 O12 Cr1 113.7(4) . .
C5 O13 Mn1 117.7(4) 3 .
C4 O14 Mn1 111.2(4) 3 .
C8 O15 Mn1 115.3(4) . .
C6 O16 Mn1 124.2(4) 7_656 .
C10 O18 Mn2 114.4(4) . .

loop_
_geom_bond_atom_site_label_1
_geom_bond_atom_site_label_2
_geom_bond_distance
_geom_bond_site_symmetry_2
C1 O2 1.228(9) .
C1 O1 1.284(8) .
C1 C10 1.555(10) .
C2 O6 1.239(8) .
C2 O8 1.290(8) .
C2 C3 1.541(10) .
C3 O5 1.235(8) .
C3 O7 1.281(8) .
C4 O14 1.219(8) 3_445
C4 O9 1.296(8) .
C4 C5 1.540(10) .
C5 O13 1.226(8) 3_445
C5 O10 1.297(8) .
C6 O16 1.239(8) 7_656
C6 O12 1.276(7) .
C6 C7 1.547(10) .
C7 O17 1.226(9) .
C7 O11 1.283(9) .
C8 O15 1.223(7) .
C8 O4 1.299(8) .
C8 C8 1.549(12) 2_755
C10 O18 1.209(9) .
C10 O3 1.284(8) .
Cr1 O12 1.959(4) .
Cr1 O7 1.973(5) .
Cr1 O8 1.973(5) .
Cr1 O11 1.973(5) .
Cr1 O10 1.976(4) .
Cr1 O9 1.978(4) .
Cr2 O4 1.975(5) 2_755
Cr2 O4 1.975(5) .
Cr2 O1 1.984(5) .
Cr2 O1 1.984(5) 2_755
Cr2 O3 1.999(5) .
Cr2 O3 1.999(5) 2_755
Mn1 O16 2.265(5) 2_755
Mn1 O16 2.265(5) .
Mn1 O13 2.272(4) 2_755
Mn1 O13 2.272(4) .
Mn1 O15 2.342(4) 2_755
Mn1 O15 2.342(4) .
Mn1 O14 2.491(5) .
Mn1 O14 2.491(5) 2_755
Mn2 O5 2.249(5) 2_655
Mn2 O5 2.249(5) .
Mn2 O2 2.267(5) .
Mn2 O2 2.267(5) 2_655
Mn2 O18 2.367(5) 2_655
Mn2 O18 2.367(5) .
Mn2 O6 2.424(6) .
Mn2 O6 2.424(6) 2_655
O13 C5 1.226(8) 3
O14 C4 1.219(8) 3
O16 C6 1.239(8) 7_656

loop_
_platon_squeeze_void_nr
_platon_squeeze_void_average_x
_platon_squeeze_void_average_y
_platon_squeeze_void_average_z
_platon_squeeze_void_volume
_platon_squeeze_void_count_electrons
1 -0.010 -0.001 0.006 2174.0 502.3
